data_4504742
loop_
_publ_author_name
'Custelcean, Radu'
'Moyer, Bruce A.'
'Bryantsev, Vyacheslav S.'
'Hay, Benjamin P.'

_publ_section_title
;
 Anion Coordination in Metal&#x2212;Organic Frameworks Functionalized with
 Urea Hydrogen-Bonding Groups
;
_journal_issue 2
_journal_name_full 'Crystal Growth &amp; Design'
_journal_page_first 555
_journal_paper_doi 10.1021/cg0505057
_journal_volume 6
_journal_year 2006
_chemical_formula_sum 'C24 H24 Cu F6 N8 O10 S2'
_chemical_formula_weight 826.17
_chemical_name_common 4
_chemical_name_systematic
; 
 ? 
;
_space_group_IT_number 14
_symmetry_cell_setting monoclinic
_symmetry_space_group_name_Hall '-P 2ybc'
_symmetry_space_group_name_H-M 'P 1 21/c 1'
_atom_sites_solution_hydrogens geom
_atom_sites_solution_primary direct
_atom_sites_solution_secondary difmap
_audit_creation_method SHELXL-97
_cell_angle_alpha 90.00
_cell_angle_beta 94.712(2)
_cell_angle_gamma 90.00
_cell_formula_units_Z 4
_cell_length_a 9.1241(9)
_cell_length_b 18.1265(19)
_cell_length_c 19.586(2)
_cell_measurement_temperature 173(2)
_cell_volume 3228.3(6)
_computing_structure_refinement 'SHELXL-97 (Sheldrick, 1997)'
_computing_structure_solution 'SHELXS-97 (Sheldrick, 1990)'
_diffrn_ambient_temperature 173(2)
_diffrn_measured_fraction_theta_full 0.999
_diffrn_measured_fraction_theta_max 0.999
_diffrn_radiation_monochromator graphite
_diffrn_radiation_source 'fine-focus sealed tube'
_diffrn_radiation_type MoK\a
_diffrn_radiation_wavelength 0.71073
_diffrn_reflns_av_R_equivalents 0.0279
_diffrn_reflns_av_sigmaI/netI 0.0208
_diffrn_reflns_limit_h_max 12
_diffrn_reflns_limit_h_min -12
_diffrn_reflns_limit_k_max 24
_diffrn_reflns_limit_k_min -22
_diffrn_reflns_limit_l_max 26
_diffrn_reflns_limit_l_min -26
_diffrn_reflns_number 39825
_diffrn_reflns_theta_full 28.31
_diffrn_reflns_theta_max 28.31
_diffrn_reflns_theta_min 2.09
_exptl_absorpt_coefficient_mu 0.908
_exptl_absorpt_correction_T_max 0.8989
_exptl_absorpt_correction_T_min 0.8323
_exptl_absorpt_correction_type empirical
_exptl_crystal_density_diffrn 1.700
_exptl_crystal_density_method 'not measured'
_exptl_crystal_F_000 1676
_exptl_crystal_size_max 0.21
_exptl_crystal_size_mid 0.19
_exptl_crystal_size_min 0.12
_refine_diff_density_max 0.459
_refine_diff_density_min -0.356
_refine_diff_density_rms 0.071
_refine_ls_extinction_method none
_refine_ls_goodness_of_fit_ref 1.247
_refine_ls_hydrogen_treatment mixed
_refine_ls_matrix_type full
_refine_ls_number_parameters 476
_refine_ls_number_reflns 8023
_refine_ls_number_restraints 0
_refine_ls_restrained_S_all 1.247
_refine_ls_R_factor_all 0.0475
_refine_ls_R_factor_gt 0.0450
_refine_ls_shift/su_max 0.001
_refine_ls_shift/su_mean 0.000
_refine_ls_structure_factor_coef Fsqd
_refine_ls_weighting_details 'calc w=1/[\s^2^(Fo^2^)+(0.0370P)^2^+2.9768P] where P=(Fo^2^+2Fc^2^)/3'
_refine_ls_weighting_scheme calc
_refine_ls_wR_factor_gt 0.1044
_refine_ls_wR_factor_ref 0.1057
_reflns_number_gt 7611
_reflns_number_total 8023
_reflns_threshold_expression >2sigma(I)
_cod_data_source_file cg0505057si20050928_052814.cif
_cod_data_source_block c:\frames\083\work\083s
_cod_original_sg_symbol_H-M P21/c
_cod_database_code 4504742

loop_
_symmetry_equiv_pos_as_xyz
'x, y, z'
'-x, y+1/2, -z+1/2'
'-x, -y, -z'
'x, -y-1/2, z-1/2'

loop_
_atom_site_label
_atom_site_type_symbol
_atom_site_fract_x
_atom_site_fract_y
_atom_site_fract_z
_atom_site_U_iso_or_equiv
_atom_site_adp_type
_atom_site_occupancy
_atom_site_symmetry_multiplicity
_atom_site_calc_flag
_atom_site_refinement_flags
Cu1 Cu 0.46847(3) 0.750418(14) 0.252543(13) 0.02153(8) Uani 1 1 d .
O10 O 0.3943(2) 0.62010(9) 0.23644(9) 0.0268(3) Uani 1 1 d .
N2 N 0.6096(2) 0.28099(10) 0.34406(9) 0.0214(4) Uani 1 1 d .
N3 N 0.3334(2) 1.22821(10) 0.28254(9) 0.0230(4) Uani 1 1 d .
N4 N 0.2736(2) 0.77723(10) 0.28855(9) 0.0217(4) Uani 1 1 d .
O2 O 0.28598(16) 1.00111(8) 0.29307(9) 0.0249(3) Uani 1 1 d .
N1 N 0.5511(2) 0.73007(11) 0.35074(10) 0.0248(4) Uani 1 1 d .
O1 O 0.5978(2) 0.50625(9) 0.35850(8) 0.0296(4) Uani 1 1 d .
C13 C 0.1507(2) 1.14307(12) 0.31532(11) 0.0214(4) Uani 1 1 d .
N6 N 0.6537(2) 0.44292(10) 0.45835(9) 0.0224(4) Uani 1 1 d .
H6N H 0.6664 0.4482 0.5031 0.027 Uiso 1 1 calc R
C7 C 0.6590(2) 0.37128(11) 0.43235(11) 0.0202(4) Uani 1 1 d .
N7 N 0.07123(19) 0.94729(10) 0.32124(10) 0.0212(4) Uani 1 1 d .
H7N H -0.0201 0.9571 0.3296 0.025 Uiso 1 1 calc R
C12 C 0.2823(2) 1.15859(12) 0.28698(11) 0.0217(4) Uani 1 1 d .
H12 H 0.3378 1.1191 0.2703 0.026 Uiso 1 1 calc R
C2 C 0.6281(2) 0.64125(12) 0.43690(11) 0.0211(4) Uani 1 1 d .
C18 C 0.1121(2) 0.87347(11) 0.32011(11) 0.0192(4) Uani 1 1 d .
N8 N 0.09292(19) 1.07238(10) 0.32183(10) 0.0222(4) Uani 1 1 d .
H8N H 0.0028 1.0697 0.3346 0.027 Uiso 1 1 calc R
C17 C 0.2299(2) 0.84770(11) 0.28578(11) 0.0203(4) Uani 1 1 d .
H26 H 0.2812 0.8815 0.2594 0.024 Uiso 1 1 calc R
C21 C 0.1967(3) 0.72817(13) 0.32233(13) 0.0317(5) Uani 1 1 d .
H27 H 0.2281 0.6782 0.3246 0.038 Uiso 1 1 calc R
C19 C 0.0302(3) 0.82165(13) 0.35357(13) 0.0294(5) Uani 1 1 d .
H28 H -0.0536 0.8365 0.3758 0.035 Uiso 1 1 calc R
N5 N 0.6498(2) 0.56882(10) 0.45950(9) 0.0224(4) Uani 1 1 d .
H5N H 0.6785 0.5625 0.5031 0.027 Uiso 1 1 calc R
C22 C 0.1613(2) 1.00643(11) 0.31047(11) 0.0186(4) Uani 1 1 d .
C3 C 0.6588(4) 0.69807(14) 0.48363(14) 0.0420(7) Uani 1 1 d .
H3 H 0.6960 0.6876 0.5293 0.050 Uiso 1 1 calc R
C11 C 0.6302(2) 0.50609(11) 0.41979(11) 0.0199(4) Uani 1 1 d .
C15 C 0.1217(3) 1.27291(14) 0.33247(15) 0.0342(6) Uani 1 1 d .
H15 H 0.0670 1.3136 0.3475 0.041 Uiso 1 1 calc R
C1 C 0.5751(2) 0.65970(12) 0.37042(11) 0.0211(4) Uani 1 1 d .
H1 H 0.5553 0.6214 0.3379 0.025 Uiso 1 1 calc R
C6 C 0.6004(2) 0.35105(12) 0.36710(11) 0.0205(4) Uani 1 1 d .
H6 H 0.5528 0.3873 0.3381 0.025 Uiso 1 1 calc R
C14 C 0.0693(3) 1.20230(13) 0.33798(13) 0.0297(5) Uani 1 1 d .
H14 H -0.0216 1.1938 0.3571 0.036 Uiso 1 1 calc R
C16 C 0.2546(3) 1.28443(13) 0.30483(13) 0.0295(5) Uani 1 1 d .
H16 H 0.2909 1.3333 0.3016 0.035 Uiso 1 1 calc R
C8 C 0.7252(3) 0.31701(13) 0.47518(13) 0.0340(6) Uani 1 1 d .
H8 H 0.7643 0.3290 0.5203 0.041 Uiso 1 1 calc R
C10 C 0.6750(3) 0.22978(13) 0.38525(13) 0.0327(5) Uani 1 1 d .
H10 H 0.6820 0.1807 0.3688 0.039 Uiso 1 1 calc R
C20 C 0.0728(3) 0.74849(14) 0.35391(15) 0.0365(6) Uani 1 1 d .
H43 H 0.0173 0.7124 0.3757 0.044 Uiso 1 1 calc R
C9 C 0.7327(4) 0.24590(14) 0.45095(14) 0.0411(7) Uani 1 1 d .
H9 H 0.7773 0.2082 0.4792 0.049 Uiso 1 1 calc R
C5 C 0.5787(4) 0.78443(15) 0.39592(15) 0.0470(8) Uani 1 1 d .
H5 H 0.5600 0.8340 0.3821 0.056 Uiso 1 1 calc R
S1 S 0.26023(5) 0.51733(3) 0.09159(3) 0.02028(11) Uani 1 1 d .
O5 O 0.15317(17) 0.57585(9) 0.09550(9) 0.0303(4) Uani 1 1 d .
F2 F 0.36354(19) 0.45051(10) -0.01201(9) 0.0460(4) Uani 1 1 d .
F1 F 0.3099(2) 0.56399(11) -0.03035(9) 0.0551(5) Uani 1 1 d .
F3 F 0.1380(2) 0.48308(15) -0.02826(10) 0.0719(7) Uani 1 1 d .
C23 C 0.2686(3) 0.50299(16) 0.00001(13) 0.0333(5) Uani 1 1 d .
S2 S 0.20394(6) 0.50137(3) 0.35963(3) 0.02043(11) Uani 1 1 d .
O6 O 0.2156(2) 0.50240(10) 0.28689(8) 0.0326(4) Uani 1 1 d .
F4 F -0.05247(18) 0.56579(10) 0.33759(9) 0.0466(4) Uani 1 1 d .
O8 O 0.2473(2) 0.43347(9) 0.39407(9) 0.0309(4) Uani 1 1 d .
F5 F -0.06277(17) 0.44737(10) 0.33971(9) 0.0450(4) Uani 1 1 d .
C24 C 0.0061(3) 0.50596(14) 0.36769(12) 0.0305(5) Uani 1 1 d .
O7 O 0.2587(2) 0.56704(9) 0.39513(9) 0.0309(4) Uani 1 1 d .
F6 F -0.0196(2) 0.50807(13) 0.43328(9) 0.0606(6) Uani 1 1 d .
O9 O 0.4541(2) 0.40217(11) 0.22390(10) 0.0314(4) Uani 1 1 d .
O4 O 0.40822(17) 0.53744(10) 0.11596(9) 0.0306(4) Uani 1 1 d .
O3 O 0.21168(19) 0.44697(10) 0.11609(10) 0.0340(4) Uani 1 1 d .
C4 C 0.6341(5) 0.76998(16) 0.46253(17) 0.0616(11) Uani 1 1 d .
H4 H 0.6552 0.8095 0.4937 0.074 Uiso 1 1 calc R
H4S H 0.409(4) 0.5968(19) 0.2011(18) 0.045(9) Uiso 1 1 d .
H3S H 0.347(4) 0.5919(19) 0.2548(17) 0.041(9) Uiso 1 1 d .
H1S H 0.378(5) 0.414(3) 0.213(2) 0.085(16) Uiso 1 1 d .
H2S H 0.503(4) 0.432(2) 0.2139(18) 0.050(11) Uiso 1 1 d .

loop_
_atom_site_aniso_label
_atom_site_aniso_U_11
_atom_site_aniso_U_22
_atom_site_aniso_U_33
_atom_site_aniso_U_23
_atom_site_aniso_U_13
_atom_site_aniso_U_12
Cu1 0.02446(14) 0.01927(14) 0.02146(14) 0.00585(10) 0.00553(10) 0.00842(10)
O10 0.0351(9) 0.0205(8) 0.0255(8) -0.0008(7) 0.0064(7) -0.0061(7)
N2 0.0239(9) 0.0177(9) 0.0232(9) -0.0037(7) 0.0051(7) -0.0033(7)
N3 0.0253(9) 0.0198(9) 0.0243(9) -0.0041(7) 0.0042(7) -0.0053(7)
N4 0.0254(9) 0.0177(9) 0.0225(9) 0.0026(7) 0.0042(7) 0.0038(7)
O2 0.0189(7) 0.0191(8) 0.0381(9) 0.0000(6) 0.0096(6) 0.0004(6)
N1 0.0292(10) 0.0192(9) 0.0262(9) 0.0038(7) 0.0033(7) 0.0034(7)
O1 0.0496(10) 0.0195(8) 0.0188(7) -0.0004(6) -0.0032(7) 0.0022(7)
C13 0.0225(10) 0.0187(10) 0.0231(10) -0.0026(8) 0.0033(8) -0.0017(8)
N6 0.0363(10) 0.0159(9) 0.0147(8) 0.0004(6) 0.0001(7) 0.0005(7)
C7 0.0245(10) 0.0154(9) 0.0210(10) -0.0001(7) 0.0034(8) 0.0002(8)
N7 0.0171(8) 0.0155(8) 0.0320(10) -0.0002(7) 0.0087(7) 0.0017(6)
C12 0.0232(10) 0.0177(10) 0.0250(10) -0.0031(8) 0.0062(8) -0.0026(8)
C2 0.0244(10) 0.0169(10) 0.0217(10) -0.0011(8) -0.0006(8) 0.0012(8)
C18 0.0202(9) 0.0160(10) 0.0216(10) 0.0008(7) 0.0026(7) 0.0007(7)
N8 0.0188(8) 0.0164(9) 0.0329(10) -0.0016(7) 0.0108(7) -0.0012(7)
C17 0.0226(10) 0.0171(10) 0.0217(10) 0.0024(8) 0.0043(8) 0.0002(8)
C21 0.0414(14) 0.0180(11) 0.0373(13) 0.0070(9) 0.0133(11) 0.0062(10)
C19 0.0298(11) 0.0227(11) 0.0381(13) 0.0029(9) 0.0160(10) 0.0006(9)
N5 0.0321(10) 0.0171(9) 0.0173(8) 0.0004(7) -0.0024(7) 0.0035(7)
C22 0.0185(9) 0.0176(10) 0.0198(9) 0.0000(7) 0.0024(7) 0.0001(7)
C3 0.071(2) 0.0220(12) 0.0295(13) -0.0025(10) -0.0155(12) 0.0008(12)
C11 0.0216(9) 0.0163(10) 0.0217(10) -0.0002(7) 0.0018(8) 0.0013(7)
C15 0.0303(12) 0.0201(11) 0.0537(16) -0.0087(11) 0.0131(11) 0.0010(9)
C1 0.0253(10) 0.0167(10) 0.0214(10) 0.0006(8) 0.0032(8) 0.0035(8)
C6 0.0242(10) 0.0165(10) 0.0208(10) 0.0012(7) 0.0021(8) -0.0010(8)
C14 0.0251(11) 0.0214(11) 0.0441(14) -0.0048(10) 0.0126(10) -0.0003(9)
C16 0.0311(12) 0.0172(11) 0.0410(13) -0.0047(9) 0.0070(10) -0.0053(9)
C8 0.0525(15) 0.0224(12) 0.0250(11) -0.0019(9) -0.0094(10) 0.0074(11)
C10 0.0446(14) 0.0178(11) 0.0350(13) -0.0052(9) -0.0017(11) 0.0037(10)
C20 0.0427(14) 0.0216(12) 0.0481(15) 0.0096(10) 0.0220(12) 0.0007(10)
C9 0.0648(19) 0.0211(12) 0.0349(14) 0.0010(10) -0.0110(13) 0.0128(12)
C5 0.081(2) 0.0157(12) 0.0410(15) 0.0015(10) -0.0146(14) 0.0040(12)
S1 0.0176(2) 0.0229(3) 0.0208(2) -0.00283(19) 0.00440(18) -0.00244(18)
O5 0.0230(8) 0.0279(9) 0.0413(10) -0.0044(7) 0.0108(7) 0.0015(6)
F2 0.0485(10) 0.0433(9) 0.0499(10) -0.0187(8) 0.0262(8) -0.0030(8)
F1 0.0699(12) 0.0617(12) 0.0359(9) 0.0202(8) 0.0180(8) 0.0106(10)
F3 0.0374(10) 0.141(2) 0.0361(10) -0.0318(12) -0.0042(8) -0.0154(11)
C23 0.0273(11) 0.0479(16) 0.0252(12) -0.0063(10) 0.0044(9) -0.0032(10)
S2 0.0252(2) 0.0189(2) 0.0170(2) -0.00028(18) 0.00081(18) -0.00151(19)
O6 0.0333(9) 0.0461(11) 0.0188(8) -0.0012(7) 0.0051(7) -0.0041(8)
F4 0.0401(9) 0.0429(10) 0.0555(10) 0.0030(8) -0.0036(8) 0.0152(7)
O8 0.0417(10) 0.0192(8) 0.0304(9) 0.0003(6) -0.0052(7) 0.0018(7)
F5 0.0332(8) 0.0463(10) 0.0547(10) 0.0033(8) -0.0020(7) -0.0138(7)
C24 0.0304(12) 0.0373(14) 0.0244(11) 0.0019(9) 0.0060(9) 0.0020(10)
O7 0.0424(10) 0.0204(8) 0.0283(8) -0.0004(6) -0.0061(7) -0.0047(7)
F6 0.0460(10) 0.1097(18) 0.0284(8) -0.0007(9) 0.0171(7) 0.0043(10)
O9 0.0290(9) 0.0283(10) 0.0360(10) 0.0078(7) -0.0027(8) 0.0002(8)
O4 0.0202(8) 0.0427(10) 0.0289(8) -0.0071(7) 0.0019(6) -0.0045(7)
O3 0.0323(9) 0.0282(9) 0.0433(10) 0.0050(8) 0.0149(8) -0.0038(7)
C4 0.117(3) 0.0189(13) 0.0425(17) -0.0072(12) -0.0327(18) 0.0045(16)

loop_
_atom_type_symbol
_atom_type_description
_atom_type_scat_dispersion_real
_atom_type_scat_dispersion_imag
_atom_type_scat_source
C C 0.0033 0.0016 'International Tables Vol C Tables 4.2.6.8 and 6.1.1.4'
H H 0.0000 0.0000 'International Tables Vol C Tables 4.2.6.8 and 6.1.1.4'
N N 0.0061 0.0033 'International Tables Vol C Tables 4.2.6.8 and 6.1.1.4'
O O 0.0106 0.0060 'International Tables Vol C Tables 4.2.6.8 and 6.1.1.4'
F F 0.0171 0.0103 'International Tables Vol C Tables 4.2.6.8 and 6.1.1.4'
S S 0.1246 0.1234 'International Tables Vol C Tables 4.2.6.8 and 6.1.1.4'
Cu Cu 0.3201 1.2651 'International Tables Vol C Tables 4.2.6.8 and 6.1.1.4'

loop_
_geom_angle_atom_site_label_1
_geom_angle_atom_site_label_2
_geom_angle_atom_site_label_3
_geom_angle
_geom_angle_site_symmetry_1
_geom_angle_site_symmetry_3
N4 Cu1 N3 177.46(8) . 2_645
N4 Cu1 N1 88.97(8) . .
N3 Cu1 N1 90.75(8) 2_645 .
N4 Cu1 N2 90.46(7) . 2_655
N3 Cu1 N2 89.58(7) 2_645 2_655
N1 Cu1 N2 174.61(8) . 2_655
C10 N2 C6 119.16(19) . .
C10 N2 Cu1 118.33(15) . 2_645
C6 N2 Cu1 122.49(15) . 2_645
C16 N3 C12 119.47(19) . .
C16 N3 Cu1 118.47(15) . 2_655
C12 N3 Cu1 121.99(15) . 2_655
C17 N4 C21 119.16(19) . .
C17 N4 Cu1 118.83(14) . .
C21 N4 Cu1 121.51(15) . .
C5 N1 C1 119.5(2) . .
C5 N1 Cu1 121.77(17) . .
C1 N1 Cu1 118.70(15) . .
C12 C13 N8 124.51(19) . .
C12 C13 C14 118.0(2) . .
N8 C13 C14 117.49(19) . .
C11 N6 C7 125.50(18) . .
C6 C7 N6 123.83(19) . .
C6 C7 C8 118.7(2) . .
N6 C7 C8 117.49(19) . .
C22 N7 C18 125.65(17) . .
N3 C12 C13 121.9(2) . .
C3 C2 C1 118.2(2) . .
C3 C2 N5 118.2(2) . .
C1 C2 N5 123.53(19) . .
N7 C18 C17 123.26(19) . .
N7 C18 C19 119.06(19) . .
C17 C18 C19 117.66(19) . .
C22 N8 C13 127.13(18) . .
N4 C17 C18 122.62(19) . .
N4 C21 C20 121.6(2) . .
C20 C19 C18 119.1(2) . .
C11 N5 C2 126.02(18) . .
O2 C22 N8 124.11(19) . .
O2 C22 N7 124.33(19) . .
N8 C22 N7 111.55(17) . .
C4 C3 C2 118.9(2) . .
O1 C11 N6 123.96(19) . .
O1 C11 N5 124.44(19) . .
N6 C11 N5 111.61(18) . .
C14 C15 C16 119.5(2) . .
N1 C1 C2 122.1(2) . .
N2 C6 C7 121.55(19) . .
C15 C14 C13 119.6(2) . .
N3 C16 C15 121.6(2) . .
C9 C8 C7 118.9(2) . .
N2 C10 C9 122.2(2) . .
C19 C20 C21 119.6(2) . .
C8 C9 C10 119.6(2) . .
N1 C5 C4 121.3(2) . .
O4 S1 O3 114.68(11) . .
O4 S1 O5 114.50(11) . .
O3 S1 O5 113.73(10) . .
O4 S1 C23 104.38(11) . .
O3 S1 C23 103.89(12) . .
O5 S1 C23 103.88(12) . .
F2 C23 F3 108.1(2) . .
F2 C23 F1 107.8(2) . .
F3 C23 F1 108.6(2) . .
F2 C23 S1 111.09(18) . .
F3 C23 S1 110.01(17) . .
F1 C23 S1 111.08(18) . .
O6 S2 O8 115.77(11) . .
O6 S2 O7 114.51(11) . .
O8 S2 O7 113.98(10) . .
O6 S2 C24 103.84(11) . .
O8 S2 C24 103.49(11) . .
O7 S2 C24 103.04(11) . .
F6 C24 F4 108.1(2) . .
F6 C24 F5 107.9(2) . .
F4 C24 F5 108.1(2) . .
F6 C24 S2 109.86(18) . .
F4 C24 S2 111.35(17) . .
F5 C24 S2 111.41(17) . .
C3 C4 C5 119.9(3) . .

loop_
_geom_bond_atom_site_label_1
_geom_bond_atom_site_label_2
_geom_bond_distance
_geom_bond_site_symmetry_2
Cu1 N4 2.0254(18) .
Cu1 N3 2.0259(19) 2_645
Cu1 N1 2.0408(19) .
Cu1 N2 2.0429(18) 2_655
N2 C10 1.338(3) .
N2 C6 1.353(3) .
N2 Cu1 2.0428(18) 2_645
N3 C16 1.341(3) .
N3 C12 1.351(3) .
N3 Cu1 2.0259(18) 2_655
N4 C17 1.338(3) .
N4 C21 1.340(3) .
O2 C22 1.218(3) .
N1 C5 1.335(3) .
N1 C1 1.345(3) .
O1 C11 1.213(3) .
C13 C12 1.393(3) .
C13 N8 1.395(3) .
C13 C14 1.398(3) .
N6 C11 1.379(3) .
N6 C7 1.397(3) .
C7 C6 1.393(3) .
C7 C8 1.397(3) .
N7 C22 1.378(3) .
N7 C18 1.390(3) .
C2 C3 1.391(3) .
C2 C1 1.392(3) .
C2 N5 1.394(3) .
C18 C17 1.394(3) .
C18 C19 1.396(3) .
N8 C22 1.375(3) .
C21 C20 1.382(3) .
C19 C20 1.382(3) .
N5 C11 1.381(3) .
C3 C4 1.380(4) .
C15 C14 1.374(3) .
C15 C16 1.384(3) .
C8 C9 1.377(3) .
C10 C9 1.381(4) .
C5 C4 1.385(4) .
S1 O4 1.4415(16) .
S1 O3 1.4449(18) .
S1 O5 1.4484(17) .
S1 C23 1.820(3) .
F2 C23 1.321(3) .
F1 C23 1.325(3) .
F3 C23 1.323(3) .
S2 O6 1.4374(17) .
S2 O8 1.4430(17) .
S2 O7 1.4469(17) .
S2 C24 1.827(3) .
F4 C24 1.326(3) .
F5 C24 1.329(3) .
C24 F6 1.325(3) .
